data_7706996
loop_
_publ_author_name
'Hamilton, Elizabeth A.'
'Kilpatrick, Alexander F. R.'
'Turner, Zo\"e R'
'Fraser, Duncan A. X.'
'Buffet, Jean-Charles'
'O'Hare, Dermot'

_publ_section_title
;
 CO<sub>2</sub> activation by permethylpentalene amido zirconium
 complexes.
;
_journal_issue 13
_journal_name_full 'Dalton transactions (Cambridge, England : 2003)'
_journal_page_first 4494
_journal_page_last 4498
_journal_paper_doi 10.1039/d1dt00770j
_journal_volume 50
_journal_year 2021
_chemical_formula_moiety 'C40 H38 N2 O4 Zr'
_chemical_formula_sum 'C40 H38 N2 O4 Zr'
_chemical_formula_weight 701.94
_space_group_crystal_system monoclinic
_space_group_IT_number 14
_space_group_name_Hall '-P 2ybc'
_space_group_name_H-M_alt 'P 1 21/c 1'
_atom_sites_solution_hydrogens geom
_audit_creation_date 2016-05-20
_audit_creation_method
;
Olex2 1.2
(compiled 2016.02.19 svn.r3266 for OlexSys, GUI svn.r5155)
;
_audit_update_record
;
2021-03-05 deposited with the CCDC.	2021-03-25 downloaded from the CCDC.
;
_cell_angle_alpha 90
_cell_angle_beta 96.045(2)
_cell_angle_gamma 90
_cell_formula_units_Z 4
_cell_length_a 9.02400(19)
_cell_length_b 21.6398(5)
_cell_length_c 18.9459(5)
_cell_measurement_reflns_used 5678
_cell_measurement_temperature 150.01(10)
_cell_measurement_theta_max 76.0980
_cell_measurement_theta_min 4.6600
_cell_volume 3679.14(15)
_computing_cell_refinement 'CrysAlisPro 1.171.38.43b (Rigaku OD, 2015)'
_computing_data_collection 'CrysAlisPro 1.171.38.43b (Rigaku OD, 2015)'
_computing_data_reduction 'CrysAlisPro 1.171.38.43b (Rigaku OD, 2015)'
_computing_molecular_graphics 'Olex2 (Dolomanov et al., 2009)'
_computing_publication_material 'Olex2 (Dolomanov et al., 2009)'
_computing_structure_refinement 'ShelXL (Sheldrick, 2015)'
_computing_structure_solution "'Superflip (Palatinus and Chapuis, 2007)"
_diffrn_ambient_environment N~2~
_diffrn_ambient_temperature 150.01(10)
_diffrn_detector 'CCD plate'
_diffrn_detector_area_resol_mean 10.5035
_diffrn_detector_type Atlas
_diffrn_measured_fraction_theta_full 0.994
_diffrn_measured_fraction_theta_max 0.982
_diffrn_measurement_details
;
List of Runs (angles in degrees, time in seconds):

  # Type    Start    End  Width  t~exp~   \w     \q     \k     \f   Frames
#--------------------------------------------------------------------------
  1  \w   -120.00  -6.00   1.00   20.00    --  -41.90 -19.00-120.00  114
  2  \w    -49.00  30.00   1.00   20.00    --  -41.90  37.00  60.00   79
  3  \w     89.00 178.00   1.00   97.50    --  111.00  45.00-180.00   89
  4  \w     41.00  99.00   1.00   97.50    --  111.00 -45.00  90.00   58
  5  \w     40.00  84.00   1.00   97.50    --  111.00 -45.00-150.00   44
  6  \w     87.00 178.00   1.00   97.50    --  111.00  30.00-120.00   91
  7  \w    100.00 177.00   1.00   97.50    --  111.00 111.00  60.00   77
  8  \w     40.00  84.00   1.00   97.50    --  111.00 -45.00   0.00   44
  9  \w     44.00  98.00   1.00   97.50    --  111.00 -45.00  30.00   54
;
_diffrn_measurement_device 'four-circle diffractometer'
_diffrn_measurement_device_type 'SuperNova, Dual, Cu at zero, Atlas'
_diffrn_measurement_method '\w scans'
_diffrn_orient_matrix_type 'CrysAlisPro convention (1999,Acta A55,543-557)'
_diffrn_orient_matrix_UB_11 -0.0369068000
_diffrn_orient_matrix_UB_12 -0.0136398000
_diffrn_orient_matrix_UB_13 -0.0797283000
_diffrn_orient_matrix_UB_21 -0.1226933000
_diffrn_orient_matrix_UB_22 -0.0453960000
_diffrn_orient_matrix_UB_23 0.0172545000
_diffrn_orient_matrix_UB_31 -0.1141916000
_diffrn_orient_matrix_UB_32 0.0531362000
_diffrn_orient_matrix_UB_33 -0.0055784000
_diffrn_radiation_monochromator mirror
_diffrn_radiation_probe x-ray
_diffrn_radiation_type CuK\a
_diffrn_radiation_wavelength 1.54184
_diffrn_reflns_av_R_equivalents 0.0428
_diffrn_reflns_av_unetI/netI 0.0597
_diffrn_reflns_Laue_measured_fraction_full 0.994
_diffrn_reflns_Laue_measured_fraction_max 0.982
_diffrn_reflns_limit_h_max 10
_diffrn_reflns_limit_h_min -11
_diffrn_reflns_limit_k_max 26
_diffrn_reflns_limit_k_min -23
_diffrn_reflns_limit_l_max 21
_diffrn_reflns_limit_l_min -23
_diffrn_reflns_number 14982
_diffrn_reflns_point_group_measured_fraction_full 0.994
_diffrn_reflns_point_group_measured_fraction_max 0.982
_diffrn_reflns_theta_full 67.684
_diffrn_reflns_theta_max 74.490
_diffrn_reflns_theta_min 6.408
_diffrn_source 'micro-focus sealed X-ray tube'
_diffrn_source_type 'SuperNova (Cu) X-ray Source'
_exptl_absorpt_coefficient_mu 2.771
_exptl_absorpt_correction_T_max 1.00000
_exptl_absorpt_correction_T_min 0.74808
_exptl_absorpt_correction_type multi-scan
_exptl_absorpt_process_details
;
CrysAlisPro 1.171.38.43b (Rigaku Oxford Diffraction, 2015)
Empirical absorption correction using spherical harmonics,
 implemented in SCALE3 ABSPACK scaling algorithm.
;
_exptl_crystal_colour colourless
_exptl_crystal_density_diffrn 1.267
_exptl_crystal_density_method 'not measured'
_exptl_crystal_description prism
_exptl_crystal_F_000 1456
_exptl_crystal_size_max 0.12
_exptl_crystal_size_mid 0.081
_exptl_crystal_size_min 0.034
_refine_diff_density_max 2.321
_refine_diff_density_min -2.195
_refine_diff_density_rms 0.138
_refine_ls_extinction_method none
_refine_ls_goodness_of_fit_ref 1.134
_refine_ls_hydrogen_treatment constr
_refine_ls_matrix_type full
_refine_ls_number_parameters 424
_refine_ls_number_reflns 7386
_refine_ls_number_restraints 0
_refine_ls_restrained_S_all 1.134
_refine_ls_R_factor_all 0.0838
_refine_ls_R_factor_gt 0.0747
_refine_ls_shift/su_max 0.000
_refine_ls_shift/su_mean 0.000
_refine_ls_structure_factor_coef Fsqd
_refine_ls_weighting_details 'w=1/[\s^2^(Fo^2^)+(0.0680P)^2^+24.9216P] where P=(Fo^2^+2Fc^2^)/3'
_refine_ls_weighting_scheme calc
_refine_ls_wR_factor_gt 0.1949
_refine_ls_wR_factor_ref 0.1992
_reflns_Friedel_coverage 0.000
_reflns_number_gt 6272
_reflns_number_total 7386
_reflns_threshold_expression 'I > 2\s(I)'
_cod_data_source_file d1dt00770j2.cif
_cod_data_source_block eh-082
_cod_depositor_comments 'Adding full bibliography for 7706993--7706996.cif.'
_cod_original_cell_volume 3679.13(16)
_cod_database_code 7706996
_chemical_oxdiff_formula 'C48 H50 N2 O4 Zr1'
_shelx_space_group_comment
;
The symmetry employed for this shelxl refinement is uniquely defined
by the following loop, which should always be used as a source of
symmetry information in preference to the above space-group names.
They are only intended as comments.
;
_shelx_estimated_absorpt_t_max 0.912
_shelx_estimated_absorpt_t_min 0.732
_exptl_absorpt_special_details multi-scan
_reflns_odcompleteness_completeness 98.08
_reflns_odcompleteness_iscentric 1
_reflns_odcompleteness_theta 74.33
_olex2_refinement_description
;
1. Fixed Uiso
 At 1.2 times of:
  All C(H) groups
 At 1.5 times of:
  All C(H,H,H) groups
2.a Me refined with riding coordinates:
 C9(H9A,H9B,H9C), C10(H10A,H10B,H10C), C11(H11A,H11B,H11C), C12(H12A,H12B,
 H12C), C13(H13A,H13B,H13C), C15(H15A,H15B,H15C)
2.b Aromatic/amide H refined with riding coordinates:
 C18(H18), C19(H19), C20(H20), C21(H21), C22(H22), C24(H24), C25(H25),
 C26(H26), C27(H27), C28(H28), C31(H31), C32(H32), C33(H33), C34(H34), C35(H35),
  C37(H37), C38(H38), C39(H39), C40(H40), C41(H41)
;
_shelx_shelxl_version_number 2014/7
_olex2_submission_special_instructions 'No special instructions were received'
_oxdiff_exptl_absorpt_empirical_details
;
Empirical correction (ABSPACK) includes:
- Absorption correction using spherical harmonics
- Frame scaling
- Detector area scaling
;
_oxdiff_exptl_absorpt_empirical_full_max 1.426
_oxdiff_exptl_absorpt_empirical_full_min 0.796

loop_
_space_group_symop_operation_xyz
'x, y, z'
'-x, y+1/2, -z+1/2'
'-x, -y, -z'
'x, -y-1/2, z-1/2'

loop_
_atom_site_label
_atom_site_type_symbol
_atom_site_fract_x
_atom_site_fract_y
_atom_site_fract_z
_atom_site_U_iso_or_equiv
_atom_site_adp_type
_atom_site_occupancy
_atom_site_site_symmetry_order
_atom_site_calc_flag
_atom_site_refinement_flags_posn
_atom_site_refinement_flags_adp
_atom_site_refinement_flags_occupancy
_atom_site_disorder_assembly
_atom_site_disorder_group
C0AA C 0.0434(6) 0.0639(3) 0.0933(3) 0.0193(10) Uani 1 1 d . . . . .
C1AA C 0.1422(6) 0.1149(3) 0.1006(3) 0.0219(11) Uani 1 1 d . . . . .
C3 C 0.2866(6) 0.0959(3) 0.0890(3) 0.0233(11) Uani 1 1 d . . . . .
C4 C 0.2799(6) 0.0315(3) 0.0704(3) 0.0198(11) Uani 1 1 d . . . . .
C2AA C 0.3749(6) -0.0200(3) 0.0915(3) 0.0227(11) Uani 1 1 d . . . . .
C6 C 0.2779(7) -0.0707(3) 0.1000(3) 0.0242(11) Uani 1 1 d . . . . .
C7 C 0.1282(7) -0.0523(3) 0.0902(3) 0.0230(11) Uani 1 1 d . . . . .
C8 C 0.1262(6) 0.0124(3) 0.0710(2) 0.0180(10) Uani 1 1 d . . . . .
C9 C -0.1222(6) 0.0665(3) 0.0981(3) 0.0261(12) Uani 1 1 d . . . . .
H9A H -0.1646 0.0250 0.0911 0.039 Uiso 1 1 calc R . . . .
H9B H -0.1408 0.0820 0.1449 0.039 Uiso 1 1 calc R . . . .
H9C H -0.1687 0.0943 0.0613 0.039 Uiso 1 1 calc R . . . .
C10 C 0.0999(7) 0.1792(3) 0.1205(4) 0.0307(13) Uani 1 1 d . . . . .
H10A H -0.0070 0.1806 0.1256 0.046 Uiso 1 1 calc R . . . .
H10B H 0.1563 0.1907 0.1656 0.046 Uiso 1 1 calc R . . . .
H10C H 0.1227 0.2081 0.0834 0.046 Uiso 1 1 calc R . . . .
C11 C 0.4226(7) 0.1375(3) 0.0915(4) 0.0307(13) Uani 1 1 d . . . . .
H11A H 0.5094 0.1130 0.0816 0.046 Uiso 1 1 calc R . . . .
H11B H 0.4048 0.1702 0.0558 0.046 Uiso 1 1 calc R . . . .
H11C H 0.4413 0.1561 0.1388 0.046 Uiso 1 1 calc R . . . .
C12 C 0.5409(6) -0.0223(3) 0.0959(3) 0.0304(13) Uani 1 1 d . . . . .
H12A H 0.5796 0.0191 0.0880 0.046 Uiso 1 1 calc R . . . .
H12B H 0.5809 -0.0370 0.1431 0.046 Uiso 1 1 calc R . . . .
H12C H 0.5711 -0.0506 0.0596 0.046 Uiso 1 1 calc R . . . .
C13 C 0.3295(7) -0.1355(3) 0.1184(4) 0.0315(13) Uani 1 1 d . . . . .
H13A H 0.4386 -0.1370 0.1225 0.047 Uiso 1 1 calc R . . . .
H13B H 0.2946 -0.1477 0.1636 0.047 Uiso 1 1 calc R . . . .
H13C H 0.2887 -0.1639 0.0810 0.047 Uiso 1 1 calc R . . . .
C15 C -0.0054(7) -0.0940(3) 0.0935(3) 0.0289(13) Uani 1 1 d . . . . .
H15A H -0.0970 -0.0695 0.0847 0.043 Uiso 1 1 calc R . . . .
H15B H -0.0048 -0.1262 0.0572 0.043 Uiso 1 1 calc R . . . .
H15C H -0.0011 -0.1131 0.1405 0.043 Uiso 1 1 calc R . . . .
C16 C 0.3895(6) 0.0960(3) 0.2679(3) 0.0224(11) Uani 1 1 d . . . . .
C17 C 0.3872(6) 0.1823(3) 0.3469(3) 0.0215(11) Uani 1 1 d . . . . .
C18 C 0.3438(7) 0.2380(3) 0.3154(4) 0.0315(13) Uani 1 1 d . . . . .
H18 H 0.3645 0.2469 0.2684 0.038 Uiso 1 1 calc R . . . .
C19 C 0.2697(7) 0.2808(3) 0.3536(4) 0.0387(16) Uani 1 1 d . . . . .
H19 H 0.2377 0.3188 0.3322 0.046 Uiso 1 1 calc R . . . .
C20 C 0.2423(7) 0.2682(4) 0.4223(4) 0.0429(18) Uani 1 1 d . . . . .
H20 H 0.1936 0.2980 0.4486 0.051 Uiso 1 1 calc R . . . .
C21 C 0.2855(8) 0.2124(4) 0.4528(4) 0.0442(18) Uani 1 1 d . . . . .
H21 H 0.2636 0.2033 0.4996 0.053 Uiso 1 1 calc R . . . .
C22 C 0.3608(7) 0.1696(3) 0.4158(3) 0.0330(14) Uani 1 1 d . . . . .
H22 H 0.3938 0.1318 0.4375 0.040 Uiso 1 1 calc R . . . .
C23 C 0.6321(6) 0.1462(3) 0.3137(3) 0.0247(12) Uani 1 1 d . . . . .
C24 C 0.6942(7) 0.1954(3) 0.3534(4) 0.0322(14) Uani 1 1 d . . . . .
H24 H 0.6324 0.2229 0.3762 0.039 Uiso 1 1 calc R . . . .
C25 C 0.8480(7) 0.2040(3) 0.3595(4) 0.0350(15) Uani 1 1 d . . . . .
H25 H 0.8895 0.2377 0.3870 0.042 Uiso 1 1 calc R . . . .
C26 C 0.9404(7) 0.1664(4) 0.3280(4) 0.0372(15) Uani 1 1 d . . . . .
H26 H 1.0453 0.1721 0.3345 0.045 Uiso 1 1 calc R . . . .
C27 C 0.8769(7) 0.1192(4) 0.2857(5) 0.050(2) Uani 1 1 d . . . . .
H27 H 0.9388 0.0937 0.2605 0.060 Uiso 1 1 calc R . . . .
C28 C 0.7238(8) 0.1083(4) 0.2795(5) 0.049(2) Uani 1 1 d . . . . .
H28 H 0.6828 0.0747 0.2517 0.059 Uiso 1 1 calc R . . . .
C29 C 0.1053(6) -0.0540(3) 0.2663(3) 0.0197(10) Uani 1 1 d . . . . .
C30 C 0.1403(6) -0.1429(3) 0.3405(3) 0.0235(11) Uani 1 1 d . . . . .
C31 C 0.1903(8) -0.1315(4) 0.4101(4) 0.0405(16) Uani 1 1 d . . . . .
H31 H 0.1635 -0.0946 0.4328 0.049 Uiso 1 1 calc R . . . .
C32 C 0.2821(10) -0.1758(5) 0.4472(5) 0.057(2) Uani 1 1 d . . . . .
H32 H 0.3192 -0.1685 0.4952 0.069 Uiso 1 1 calc R . . . .
C33 C 0.3185(9) -0.2291(4) 0.4146(5) 0.057(3) Uani 1 1 d . . . . .
H33 H 0.3780 -0.2593 0.4407 0.069 Uiso 1 1 calc R . . . .
C34 C 0.2700(9) -0.2394(4) 0.3451(5) 0.050(2) Uani 1 1 d . . . . .
H34 H 0.2991 -0.2759 0.3222 0.060 Uiso 1 1 calc R . . . .
C35 C 0.1774(7) -0.1963(3) 0.3074(4) 0.0326(14) Uani 1 1 d . . . . .
H35 H 0.1404 -0.2039 0.2594 0.039 Uiso 1 1 calc R . . . .
C36 C -0.1170(6) -0.1072(3) 0.3059(3) 0.0211(11) Uani 1 1 d . . . . .
C37 C -0.1645(6) -0.1581(3) 0.3409(3) 0.0272(12) Uani 1 1 d . . . . .
H37 H -0.0936 -0.1870 0.3617 0.033 Uiso 1 1 calc R . . . .
C38 C -0.3153(7) -0.1676(3) 0.3461(4) 0.0323(14) Uani 1 1 d . . . . .
H38 H -0.3460 -0.2032 0.3701 0.039 Uiso 1 1 calc R . . . .
C39 C -0.4214(6) -0.1262(3) 0.3171(4) 0.0338(14) Uani 1 1 d . . . . .
H39 H -0.5242 -0.1322 0.3217 0.041 Uiso 1 1 calc R . . . .
C40 C -0.3735(8) -0.0764(4) 0.2816(5) 0.046(2) Uani 1 1 d . . . . .
H40 H -0.4449 -0.0478 0.2607 0.056 Uiso 1 1 calc R . . . .
C41 C -0.2232(8) -0.0662(3) 0.2750(4) 0.0395(16) Uani 1 1 d . . . . .
H41 H -0.1934 -0.0314 0.2494 0.047 Uiso 1 1 calc R . . . .
N1 N 0.4720(5) 0.1390(2) 0.3086(3) 0.0230(10) Uani 1 1 d . . . . .
N2 N 0.0393(5) -0.0992(2) 0.3024(2) 0.0203(9) Uani 1 1 d . . . . .
O1 O 0.2486(4) 0.09639(19) 0.2673(2) 0.0224(8) Uani 1 1 d . . . . .
O2 O 0.4503(4) 0.05623(18) 0.2307(2) 0.0192(8) Uani 1 1 d . . . . .
O3 O 0.2468(4) -0.05383(18) 0.2656(2) 0.0199(8) Uani 1 1 d . . . . .
O4 O 0.0294(4) -0.01230(17) 0.2306(2) 0.0199(8) Uani 1 1 d . . . . .
Zr1 Zr 0.22974(4) 0.02173(2) 0.18357(2) 0.01588(15) Uani 1 1 d . . . . .

loop_
_atom_site_aniso_label
_atom_site_aniso_U_11
_atom_site_aniso_U_22
_atom_site_aniso_U_33
_atom_site_aniso_U_23
_atom_site_aniso_U_13
_atom_site_aniso_U_12
C0AA 0.013(2) 0.027(3) 0.018(2) 0.003(2) -0.0019(18) -0.003(2)
C1AA 0.023(3) 0.020(3) 0.022(3) 0.000(2) 0.002(2) -0.001(2)
C3 0.020(3) 0.025(3) 0.024(3) 0.003(2) 0.000(2) -0.006(2)
C4 0.018(2) 0.030(3) 0.012(2) 0.000(2) 0.0029(18) -0.002(2)
C2AA 0.023(3) 0.028(3) 0.017(2) -0.005(2) 0.001(2) 0.002(2)
C6 0.027(3) 0.026(3) 0.019(3) 0.000(2) 0.002(2) 0.000(2)
C7 0.031(3) 0.019(3) 0.019(3) -0.002(2) 0.006(2) -0.006(2)
C8 0.017(2) 0.028(3) 0.008(2) -0.0021(19) -0.0068(17) -0.002(2)
C9 0.015(2) 0.035(3) 0.028(3) -0.002(2) 0.002(2) 0.000(2)
C10 0.026(3) 0.024(3) 0.041(4) 0.003(3) 0.000(3) 0.000(2)
C11 0.024(3) 0.031(3) 0.038(3) 0.004(3) 0.004(2) -0.011(2)
C12 0.014(3) 0.046(4) 0.031(3) 0.001(3) 0.004(2) 0.000(2)
C13 0.034(3) 0.023(3) 0.038(3) 0.000(2) 0.001(3) 0.003(2)
C15 0.029(3) 0.028(3) 0.028(3) 0.000(2) -0.002(2) -0.010(2)
C16 0.024(3) 0.022(3) 0.021(3) 0.002(2) 0.003(2) 0.006(2)
C17 0.010(2) 0.027(3) 0.026(3) -0.006(2) -0.0021(19) 0.000(2)
C18 0.027(3) 0.030(3) 0.036(3) -0.004(3) -0.001(2) 0.005(2)
C19 0.029(3) 0.032(3) 0.054(4) -0.009(3) -0.005(3) 0.014(3)
C20 0.024(3) 0.049(4) 0.054(4) -0.023(4) -0.001(3) 0.012(3)
C21 0.038(4) 0.065(5) 0.031(3) -0.016(3) 0.009(3) 0.008(4)
C22 0.028(3) 0.042(4) 0.028(3) -0.005(3) -0.001(2) 0.007(3)
C23 0.019(3) 0.028(3) 0.026(3) -0.005(2) -0.004(2) 0.001(2)
C24 0.023(3) 0.025(3) 0.048(4) -0.013(3) 0.005(3) -0.001(2)
C25 0.019(3) 0.037(4) 0.047(4) -0.011(3) -0.003(3) -0.002(3)
C26 0.013(3) 0.049(4) 0.048(4) -0.004(3) -0.004(3) -0.003(3)
C27 0.018(3) 0.052(5) 0.078(6) -0.033(4) 0.001(3) 0.001(3)
C28 0.022(3) 0.049(4) 0.077(6) -0.037(4) 0.001(3) 0.000(3)
C29 0.016(2) 0.025(3) 0.018(2) -0.004(2) -0.0019(19) 0.004(2)
C30 0.013(2) 0.031(3) 0.027(3) 0.011(2) 0.004(2) 0.005(2)
C31 0.036(4) 0.056(5) 0.029(3) 0.005(3) -0.001(3) 0.016(3)
C32 0.048(5) 0.081(7) 0.041(4) 0.023(4) -0.004(4) 0.022(5)
C33 0.032(4) 0.066(6) 0.074(6) 0.042(5) 0.013(4) 0.022(4)
C34 0.038(4) 0.037(4) 0.080(6) 0.024(4) 0.023(4) 0.015(3)
C35 0.028(3) 0.024(3) 0.047(4) 0.006(3) 0.011(3) 0.002(2)
C36 0.015(2) 0.026(3) 0.023(3) 0.002(2) 0.0022(19) -0.003(2)
C37 0.020(3) 0.022(3) 0.040(3) 0.010(2) 0.002(2) 0.004(2)
C38 0.024(3) 0.035(3) 0.039(3) 0.013(3) 0.006(3) 0.002(3)
C39 0.013(3) 0.039(4) 0.050(4) 0.008(3) 0.008(2) 0.005(2)
C40 0.026(3) 0.043(4) 0.070(5) 0.028(4) 0.007(3) 0.011(3)
C41 0.031(3) 0.034(4) 0.053(4) 0.026(3) 0.006(3) 0.004(3)
N1 0.017(2) 0.025(2) 0.025(2) -0.0080(19) -0.0018(18) 0.0021(18)
N2 0.012(2) 0.026(2) 0.023(2) 0.0047(18) 0.0015(16) 0.0057(17)
O1 0.0161(17) 0.028(2) 0.0230(19) -0.0103(16) 0.0020(14) 0.0012(15)
O2 0.0096(15) 0.0229(19) 0.0242(19) -0.0074(15) -0.0020(13) -0.0018(14)
O3 0.0146(17) 0.024(2) 0.0214(18) 0.0080(15) 0.0009(14) 0.0014(14)
O4 0.0135(16) 0.0221(19) 0.0245(19) 0.0065(15) 0.0029(14) 0.0001(14)
Zr1 0.0116(2) 0.0179(2) 0.0178(2) -0.00065(16) 0.00033(15) -0.00081(15)

loop_
_atom_type_symbol
_atom_type_description
_atom_type_scat_dispersion_real
_atom_type_scat_dispersion_imag
_atom_type_scat_source
C C 0.0181 0.0091 'International Tables Vol C Tables 4.2.6.8 and 6.1.1.4'
H H 0.0000 0.0000 'International Tables Vol C Tables 4.2.6.8 and 6.1.1.4'
N N 0.0311 0.0180 'International Tables Vol C Tables 4.2.6.8 and 6.1.1.4'
O O 0.0492 0.0322 'International Tables Vol C Tables 4.2.6.8 and 6.1.1.4'
Zr Zr -0.1862 2.2449 'International Tables Vol C Tables 4.2.6.8 and 6.1.1.4'

loop_
_exptl_crystal_face_index_h
_exptl_crystal_face_index_k
_exptl_crystal_face_index_l
_exptl_crystal_face_perp_dist
-6 -1 1 0.0525
6 1 -1 0.0525
0 -14 0 0.0151
-1 14 0 0.0164
4 -10 -2 0.0434
-4 10 2 0.0434
0 9 9 0.0183
0 -9 -9 0.0161

loop_
_geom_angle_atom_site_label_1
_geom_angle_atom_site_label_2
_geom_angle_atom_site_label_3
_geom_angle
_geom_angle_site_symmetry_1
_geom_angle_site_symmetry_3
_geom_angle_publ_flag
C1AA C0AA C8 107.0(5) . . ?
C1AA C0AA C9 125.7(5) . . ?
C1AA C0AA Zr1 80.9(3) . . ?
C8 C0AA C9 126.8(5) . . ?
C8 C0AA Zr1 64.7(3) . . ?
C9 C0AA Zr1 125.8(4) . . ?
C0AA C1AA C10 124.9(5) . . ?
C0AA C1AA Zr1 66.9(3) . . ?
C3 C1AA C0AA 110.0(5) . . ?
C3 C1AA C10 125.1(5) . . ?
C3 C1AA Zr1 69.2(3) . . ?
C10 C1AA Zr1 129.0(4) . . ?
C1AA C3 C4 107.8(5) . . ?
C1AA C3 C11 125.6(5) . . ?
C1AA C3 Zr1 79.1(3) . . ?
C4 C3 C11 126.5(5) . . ?
C4 C3 Zr1 63.0(3) . . ?
C11 C3 Zr1 125.7(4) . . ?
C3 C4 C8 106.8(5) . . ?
C3 C4 Zr1 82.2(3) . . ?
C2AA C4 C3 132.5(5) . . ?
C2AA C4 C8 108.6(5) . . ?
C2AA C4 Zr1 80.5(3) . . ?
C8 C4 Zr1 71.1(3) . . ?
C4 C2AA C12 127.4(6) . . ?
C4 C2AA Zr1 64.3(3) . . ?
C6 C2AA C4 105.9(5) . . ?
C6 C2AA C12 126.4(6) . . ?
C6 C2AA Zr1 79.8(3) . . ?
C12 C2AA Zr1 125.4(4) . . ?
C2AA C6 C13 124.4(5) . . ?
C2AA C6 Zr1 67.8(3) . . ?
C7 C6 C2AA 111.3(5) . . ?
C7 C6 C13 124.4(5) . . ?
C7 C6 Zr1 69.1(3) . . ?
C13 C6 Zr1 129.7(4) . . ?
C6 C7 C8 107.1(5) . . ?
C6 C7 C15 126.0(5) . . ?
C6 C7 Zr1 79.1(3) . . ?
C8 C7 C15 126.8(5) . . ?
C8 C7 Zr1 63.2(3) . . ?
C15 C7 Zr1 126.2(4) . . ?
C0AA C8 C4 108.1(5) . . ?
C0AA C8 C7 132.3(5) . . ?
C0AA C8 Zr1 80.1(3) . . ?
C4 C8 Zr1 71.3(3) . . ?
C7 C8 C4 107.0(5) . . ?
C7 C8 Zr1 81.6(3) . . ?
C0AA C9 H9A 109.5 . . ?
C0AA C9 H9B 109.5 . . ?
C0AA C9 H9C 109.5 . . ?
H9A C9 H9B 109.5 . . ?
H9A C9 H9C 109.5 . . ?
H9B C9 H9C 109.5 . . ?
C1AA C10 H10A 109.5 . . ?
C1AA C10 H10B 109.5 . . ?
C1AA C10 H10C 109.5 . . ?
H10A C10 H10B 109.5 . . ?
H10A C10 H10C 109.5 . . ?
H10B C10 H10C 109.5 . . ?
C3 C11 H11A 109.5 . . ?
C3 C11 H11B 109.5 . . ?
C3 C11 H11C 109.5 . . ?
H11A C11 H11B 109.5 . . ?
H11A C11 H11C 109.5 . . ?
H11B C11 H11C 109.5 . . ?
C2AA C12 H12A 109.5 . . ?
C2AA C12 H12B 109.5 . . ?
C2AA C12 H12C 109.5 . . ?
H12A C12 H12B 109.5 . . ?
H12A C12 H12C 109.5 . . ?
H12B C12 H12C 109.5 . . ?
C6 C13 H13A 109.5 . . ?
C6 C13 H13B 109.5 . . ?
C6 C13 H13C 109.5 . . ?
H13A C13 H13B 109.5 . . ?
H13A C13 H13C 109.5 . . ?
H13B C13 H13C 109.5 . . ?
C7 C15 H15A 109.5 . . ?
C7 C15 H15B 109.5 . . ?
C7 C15 H15C 109.5 . . ?
H15A C15 H15B 109.5 . . ?
H15A C15 H15C 109.5 . . ?
H15B C15 H15C 109.5 . . ?
N1 C16 Zr1 175.4(4) . . ?
O1 C16 N1 118.9(5) . . ?
O1 C16 O2 119.2(5) . . ?
O1 C16 Zr1 60.5(3) . . ?
O2 C16 N1 121.9(5) . . ?
O2 C16 Zr1 58.9(3) . . ?
C18 C17 N1 119.1(5) . . ?
C22 C17 C18 120.9(6) . . ?
C22 C17 N1 119.8(5) . . ?
C17 C18 H18 120.5 . . ?
C17 C18 C19 119.1(7) . . ?
C19 C18 H18 120.5 . . ?
C18 C19 H19 119.8 . . ?
C20 C19 C18 120.3(7) . . ?
C20 C19 H19 119.8 . . ?
C19 C20 H20 120.1 . . ?
C21 C20 C19 119.8(6) . . ?
C21 C20 H20 120.1 . . ?
C20 C21 H21 119.7 . . ?
C20 C21 C22 120.5(7) . . ?
C22 C21 H21 119.7 . . ?
C17 C22 C21 119.3(7) . . ?
C17 C22 H22 120.4 . . ?
C21 C22 H22 120.4 . . ?
C24 C23 N1 117.5(5) . . ?
C28 C23 C24 119.0(6) . . ?
C28 C23 N1 123.5(5) . . ?
C23 C24 H24 120.4 . . ?
C23 C24 C25 119.3(6) . . ?
C25 C24 H24 120.4 . . ?
C24 C25 H25 118.7 . . ?
C26 C25 C24 122.7(6) . . ?
C26 C25 H25 118.7 . . ?
C25 C26 H26 121.2 . . ?
C25 C26 C27 117.6(6) . . ?
C27 C26 H26 121.2 . . ?
C26 C27 H27 119.4 . . ?
C26 C27 C28 121.3(7) . . ?
C28 C27 H27 119.4 . . ?
C23 C28 C27 120.0(6) . . ?
C23 C28 H28 120.0 . . ?
C27 C28 H28 120.0 . . ?
N2 C29 Zr1 172.4(4) . . ?
O3 C29 N2 119.7(5) . . ?
O3 C29 O4 118.2(5) . . ?
O3 C29 Zr1 59.9(3) . . ?
O4 C29 N2 122.1(5) . . ?
O4 C29 Zr1 58.7(3) . . ?
C31 C30 C35 121.3(6) . . ?
C31 C30 N2 119.2(6) . . ?
C35 C30 N2 119.5(6) . . ?
C30 C31 H31 120.8 . . ?
C30 C31 C32 118.3(8) . . ?
C32 C31 H31 120.8 . . ?
C31 C32 H32 119.7 . . ?
C33 C32 C31 120.6(8) . . ?
C33 C32 H32 119.7 . . ?
C32 C33 H33 119.8 . . ?
C34 C33 C32 120.5(7) . . ?
C34 C33 H33 119.8 . . ?
C33 C34 H34 120.0 . . ?
C33 C34 C35 119.9(8) . . ?
C35 C34 H34 120.0 . . ?
C30 C35 C34 119.4(7) . . ?
C30 C35 H35 120.3 . . ?
C34 C35 H35 120.3 . . ?
C37 C36 C41 118.5(5) . . ?
C37 C36 N2 118.5(5) . . ?
C41 C36 N2 122.9(5) . . ?
C36 C37 H37 119.7 . . ?
C36 C37 C38 120.6(5) . . ?
C38 C37 H37 119.7 . . ?
C37 C38 H38 119.4 . . ?
C39 C38 C37 121.2(6) . . ?
C39 C38 H38 119.4 . . ?
C38 C39 H39 121.1 . . ?
C40 C39 C38 117.7(6) . . ?
C40 C39 H39 121.1 . . ?
C39 C40 H40 119.0 . . ?
C39 C40 C41 122.1(6) . . ?
C41 C40 H40 119.0 . . ?
C36 C41 C40 119.8(6) . . ?
C36 C41 H41 120.1 . . ?
C40 C41 H41 120.1 . . ?
C16 N1 C17 115.7(4) . . ?
C16 N1 C23 126.0(5) . . ?
C23 N1 C17 118.2(4) . . ?
C29 N2 C30 115.6(4) . . ?
C29 N2 C36 126.5(5) . . ?
C36 N2 C30 118.0(5) . . ?
C16 O1 Zr1 90.2(3) . . ?
C16 O2 Zr1 91.7(3) . . ?
C29 O3 Zr1 90.7(3) . . ?
C29 O4 Zr1 91.9(3) . . ?
C0AA Zr1 C3 55.69(17) . . ?
C0AA Zr1 C2AA 91.10(18) . . ?
C0AA Zr1 C7 64.44(19) . . ?
C0AA Zr1 C16 119.73(18) . . ?
C0AA Zr1 C29 110.36(17) . . ?
C3 Zr1 C16 84.30(18) . . ?
C3 Zr1 C29 166.04(17) . . ?
C4 Zr1 C0AA 59.35(18) . . ?
C4 Zr1 C3 34.7(2) . . ?
C4 Zr1 C2AA 35.2(2) . . ?
C4 Zr1 C7 58.58(19) . . ?
C4 Zr1 C16 111.99(19) . . ?
C4 Zr1 C29 140.96(19) . . ?
C4 Zr1 O1 126.52(18) . . ?
C4 Zr1 O3 136.17(18) . . ?
C2AA Zr1 C3 64.1(2) . . ?
C2AA Zr1 C7 56.19(19) . . ?
C2AA Zr1 C16 111.18(18) . . ?
C2AA Zr1 C29 119.42(19) . . ?
C7 Zr1 C3 89.54(19) . . ?
C7 Zr1 C16 167.36(18) . . ?
C7 Zr1 C29 82.68(17) . . ?
C8 Zr1 C0AA 35.17(19) . . ?
C8 Zr1 C3 58.19(19) . . ?
C8 Zr1 C4 37.61(19) . . ?
C8 Zr1 C2AA 59.54(18) . . ?
C8 Zr1 C7 35.11(19) . . ?
C8 Zr1 C16 142.10(19) . . ?
C8 Zr1 C29 110.65(18) . . ?
C8 Zr1 O1 136.43(18) . . ?
C8 Zr1 O3 125.61(17) . . ?
C16 Zr1 C29 105.46(17) . . ?
O1 Zr1 C0AA 102.70(17) . . ?
O1 Zr1 C3 92.19(18) . . ?
O1 Zr1 C2AA 138.96(17) . . ?
O1 Zr1 C7 162.70(17) . . ?
O1 Zr1 C16 29.32(16) . . ?
O1 Zr1 C29 91.89(16) . . ?
O2 Zr1 C0AA 132.54(16) . . ?
O2 Zr1 C3 80.20(16) . . ?
O2 Zr1 C4 95.16(17) . . ?
O2 Zr1 C2AA 83.53(16) . . ?
O2 Zr1 C7 138.50(17) . . ?
O2 Zr1 C8 132.62(17) . . ?
O2 Zr1 C16 29.36(16) . . ?
O2 Zr1 C29 113.22(15) . . ?
O2 Zr1 O1 58.62(13) . . ?
O2 Zr1 O3 88.46(14) . . ?
O3 Zr1 C0AA 138.29(16) . . ?
O3 Zr1 C3 163.32(16) . . ?
O3 Zr1 C2AA 102.71(17) . . ?
O3 Zr1 C7 90.95(17) . . ?
O3 Zr1 C16 91.82(16) . . ?
O3 Zr1 C29 29.42(15) . . ?
O3 Zr1 O1 92.29(15) . . ?
O4 Zr1 C0AA 82.87(15) . . ?
O4 Zr1 C3 137.47(16) . . ?
O4 Zr1 C4 131.85(17) . . ?
O4 Zr1 C2AA 132.70(17) . . ?
O4 Zr1 C7 79.46(17) . . ?
O4 Zr1 C8 94.36(17) . . ?
O4 Zr1 C16 112.42(16) . . ?
O4 Zr1 C29 29.49(15) . . ?
O4 Zr1 O1 87.71(14) . . ?
O4 Zr1 O2 132.98(14) . . ?
O4 Zr1 O3 58.80(13) . . ?

loop_
_geom_bond_atom_site_label_1
_geom_bond_atom_site_label_2
_geom_bond_distance
_geom_bond_site_symmetry_2
_geom_bond_publ_flag
C0AA C1AA 1.415(8) . ?
C0AA C8 1.430(8) . ?
C0AA C9 1.508(7) . ?
C0AA Zr1 2.446(5) . ?
C1AA C3 1.405(8) . ?
C1AA C10 1.502(8) . ?
C1AA Zr1 2.626(6) . ?
C3 C4 1.438(8) . ?
C3 C11 1.519(7) . ?
C3 Zr1 2.499(6) . ?
C4 C2AA 1.437(8) . ?
C4 C8 1.449(7) . ?
C4 Zr1 2.248(5) . ?
C2AA C6 1.422(8) . ?
C2AA C12 1.492(7) . ?
C2AA Zr1 2.460(5) . ?
C6 C7 1.402(8) . ?
C6 C13 1.507(8) . ?
C6 Zr1 2.614(6) . ?
C7 C8 1.446(8) . ?
C7 C15 1.512(8) . ?
C7 Zr1 2.488(5) . ?
C8 Zr1 2.246(5) . ?
C9 H9A 0.9800 . ?
C9 H9B 0.9800 . ?
C9 H9C 0.9800 . ?
C10 H10A 0.9800 . ?
C10 H10B 0.9800 . ?
C10 H10C 0.9800 . ?
C11 H11A 0.9800 . ?
C11 H11B 0.9800 . ?
C11 H11C 0.9800 . ?
C12 H12A 0.9800 . ?
C12 H12B 0.9800 . ?
C12 H12C 0.9800 . ?
C13 H13A 0.9800 . ?
C13 H13B 0.9800 . ?
C13 H13C 0.9800 . ?
C15 H15A 0.9800 . ?
C15 H15B 0.9800 . ?
C15 H15C 0.9800 . ?
C16 N1 1.376(8) . ?
C16 O1 1.270(7) . ?
C16 O2 1.273(7) . ?
C16 Zr1 2.594(6) . ?
C17 C18 1.382(9) . ?
C17 C22 1.378(9) . ?
C17 N1 1.452(7) . ?
C18 H18 0.9500 . ?
C18 C19 1.389(9) . ?
C19 H19 0.9500 . ?
C19 C20 1.377(12) . ?
C20 H20 0.9500 . ?
C20 C21 1.377(12) . ?
C21 H21 0.9500 . ?
C21 C22 1.383(10) . ?
C22 H22 0.9500 . ?
C23 C24 1.388(8) . ?
C23 C28 1.374(9) . ?
C23 N1 1.446(7) . ?
C24 H24 0.9500 . ?
C24 C25 1.393(8) . ?
C25 H25 0.9500 . ?
C25 C26 1.349(10) . ?
C26 H26 0.9500 . ?
C26 C27 1.385(10) . ?
C27 H27 0.9500 . ?
C27 C28 1.394(9) . ?
C28 H28 0.9500 . ?
C29 N2 1.366(8) . ?
C29 O3 1.278(6) . ?
C29 O4 1.281(7) . ?
C29 Zr1 2.601(6) . ?
C30 C31 1.372(9) . ?
C30 C35 1.372(9) . ?
C30 N2 1.451(7) . ?
C31 H31 0.9500 . ?
C31 C32 1.405(10) . ?
C32 H32 0.9500 . ?
C32 C33 1.366(14) . ?
C33 H33 0.9500 . ?
C33 C34 1.362(14) . ?
C34 H34 0.9500 . ?
C34 C35 1.398(10) . ?
C35 H35 0.9500 . ?
C36 C37 1.378(8) . ?
C36 C41 1.388(9) . ?
C36 N2 1.430(7) . ?
C37 H37 0.9500 . ?
C37 C38 1.389(8) . ?
C38 H38 0.9500 . ?
C38 C39 1.383(9) . ?
C39 H39 0.9500 . ?
C39 C40 1.364(10) . ?
C40 H40 0.9500 . ?
C40 C41 1.393(10) . ?
C41 H41 0.9500 . ?
O1 Zr1 2.258(4) . ?
O2 Zr1 2.223(3) . ?
O3 Zr1 2.251(4) . ?
O4 Zr1 2.223(4) . ?

loop_
_geom_torsion_atom_site_label_1
_geom_torsion_atom_site_label_2
_geom_torsion_atom_site_label_3
_geom_torsion_atom_site_label_4
_geom_torsion
_geom_torsion_site_symmetry_1
_geom_torsion_site_symmetry_2
_geom_torsion_site_symmetry_3
_geom_torsion_site_symmetry_4
_geom_torsion_publ_flag
C0AA C1AA C3 C4 2.7(6) . . . . ?
C0AA C1AA C3 C11 179.4(5) . . . . ?
C0AA C1AA C3 Zr1 -54.2(4) . . . . ?
C1AA C0AA C8 C4 4.5(6) . . . . ?
C1AA C0AA C8 C7 139.9(6) . . . . ?
C1AA C0AA C8 Zr1 70.9(4) . . . . ?
C1AA C3 C4 C2AA -136.7(6) . . . . ?
C1AA C3 C4 C8 0.2(6) . . . . ?
C1AA C3 C4 Zr1 -67.3(4) . . . . ?
C3 C4 C2AA C6 140.2(6) . . . . ?
C3 C4 C2AA C12 -46.0(9) . . . . ?
C3 C4 C2AA Zr1 70.2(6) . . . . ?
C3 C4 C8 C0AA -2.9(6) . . . . ?
C3 C4 C8 C7 -150.1(5) . . . . ?
C3 C4 C8 Zr1 -75.3(4) . . . . ?
C4 C2AA C6 C7 -4.2(6) . . . . ?
C4 C2AA C6 C13 176.7(5) . . . . ?
C4 C2AA C6 Zr1 -59.4(3) . . . . ?
C2AA C4 C8 C0AA 145.0(5) . . . . ?
C2AA C4 C8 C7 -2.2(6) . . . . ?
C2AA C4 C8 Zr1 72.6(4) . . . . ?
C2AA C6 C7 C8 2.9(6) . . . . ?
C2AA C6 C7 C15 178.4(5) . . . . ?
C2AA C6 C7 Zr1 -54.5(4) . . . . ?
C6 C7 C8 C0AA -136.2(6) . . . . ?
C6 C7 C8 C4 -0.4(6) . . . . ?
C6 C7 C8 Zr1 -67.9(4) . . . . ?
C8 C0AA C1AA C3 -4.5(6) . . . . ?
C8 C0AA C1AA C10 177.6(5) . . . . ?
C8 C0AA C1AA Zr1 -60.0(3) . . . . ?
C8 C4 C2AA C6 3.8(6) . . . . ?
C8 C4 C2AA C12 177.6(5) . . . . ?
C8 C4 C2AA Zr1 -66.2(3) . . . . ?
C9 C0AA C1AA C3 -176.6(5) . . . . ?
C9 C0AA C1AA C10 5.5(9) . . . . ?
C9 C0AA C1AA Zr1 127.9(6) . . . . ?
C9 C0AA C8 C4 176.6(5) . . . . ?
C9 C0AA C8 C7 -48.0(9) . . . . ?
C9 C0AA C8 Zr1 -117.0(5) . . . . ?
C10 C1AA C3 C4 -179.4(5) . . . . ?
C10 C1AA C3 C11 -2.7(9) . . . . ?
C10 C1AA C3 Zr1 123.7(6) . . . . ?
C11 C3 C4 C2AA 46.6(9) . . . . ?
C11 C3 C4 C8 -176.5(5) . . . . ?
C11 C3 C4 Zr1 116.0(6) . . . . ?
C12 C2AA C6 C7 -178.1(5) . . . . ?
C12 C2AA C6 C13 2.8(9) . . . . ?
C12 C2AA C6 Zr1 126.7(6) . . . . ?
C13 C6 C7 C8 -178.0(5) . . . . ?
C13 C6 C7 C15 -2.5(9) . . . . ?
C13 C6 C7 Zr1 124.6(6) . . . . ?
C15 C7 C8 C0AA 48.3(9) . . . . ?
C15 C7 C8 C4 -175.9(5) . . . . ?
C15 C7 C8 Zr1 116.7(5) . . . . ?
C17 C18 C19 C20 1.2(10) . . . . ?
C18 C17 C22 C21 2.1(9) . . . . ?
C18 C17 N1 C16 -91.8(7) . . . . ?
C18 C17 N1 C23 85.6(7) . . . . ?
C18 C19 C20 C21 -1.5(11) . . . . ?
C19 C20 C21 C22 2.1(11) . . . . ?
C20 C21 C22 C17 -2.4(11) . . . . ?
C22 C17 C18 C19 -1.5(9) . . . . ?
C22 C17 N1 C16 93.0(6) . . . . ?
C22 C17 N1 C23 -89.5(7) . . . . ?
C23 C24 C25 C26 0.3(12) . . . . ?
C24 C23 C28 C27 0.7(13) . . . . ?
C24 C23 N1 C16 175.2(6) . . . . ?
C24 C23 N1 C17 -2.0(8) . . . . ?
C24 C25 C26 C27 2.7(12) . . . . ?
C25 C26 C27 C28 -4.0(14) . . . . ?
C26 C27 C28 C23 2.4(15) . . . . ?
C28 C23 C24 C25 -2.0(11) . . . . ?
C28 C23 N1 C16 -2.5(10) . . . . ?
C28 C23 N1 C17 -179.7(7) . . . . ?
C30 C31 C32 C33 -1.0(13) . . . . ?
C31 C30 C35 C34 -1.2(10) . . . . ?
C31 C30 N2 C29 91.9(7) . . . . ?
C31 C30 N2 C36 -88.1(7) . . . . ?
C31 C32 C33 C34 2.0(14) . . . . ?
C32 C33 C34 C35 -2.6(12) . . . . ?
C33 C34 C35 C30 2.2(11) . . . . ?
C35 C30 C31 C32 0.6(11) . . . . ?
C35 C30 N2 C29 -91.7(7) . . . . ?
C35 C30 N2 C36 88.4(7) . . . . ?
C36 C37 C38 C39 -0.6(11) . . . . ?
C37 C36 C41 C40 1.8(11) . . . . ?
C37 C36 N2 C29 175.5(6) . . . . ?
C37 C36 N2 C30 -4.5(8) . . . . ?
C37 C38 C39 C40 1.6(12) . . . . ?
C38 C39 C40 C41 -0.9(13) . . . . ?
C39 C40 C41 C36 -0.8(14) . . . . ?
C41 C36 C37 C38 -1.1(10) . . . . ?
C41 C36 N2 C29 -3.7(10) . . . . ?
C41 C36 N2 C30 176.2(6) . . . . ?
N1 C16 O1 Zr1 174.8(5) . . . . ?
N1 C16 O2 Zr1 -174.7(5) . . . . ?
N1 C17 C18 C19 -176.6(5) . . . . ?
N1 C17 C22 C21 177.2(6) . . . . ?
N1 C23 C24 C25 -179.8(6) . . . . ?
N1 C23 C28 C27 178.4(8) . . . . ?
N2 C29 O3 Zr1 171.2(5) . . . . ?
N2 C29 O4 Zr1 -171.1(5) . . . . ?
N2 C30 C31 C32 176.9(7) . . . . ?
N2 C30 C35 C34 -177.5(6) . . . . ?
N2 C36 C37 C38 179.6(6) . . . . ?
N2 C36 C41 C40 -179.0(7) . . . . ?
O1 C16 N1 C17 -0.9(8) . . . . ?
O1 C16 N1 C23 -178.1(5) . . . . ?
O1 C16 O2 Zr1 4.9(5) . . . . ?
O2 C16 N1 C17 178.7(5) . . . . ?
O2 C16 N1 C23 1.5(9) . . . . ?
O2 C16 O1 Zr1 -4.9(5) . . . . ?
O3 C29 N2 C30 2.6(7) . . . . ?
O3 C29 N2 C36 -177.4(5) . . . . ?
O3 C29 O4 Zr1 6.6(5) . . . . ?
O4 C29 N2 C30 -179.8(5) . . . . ?
O4 C29 N2 C36 0.2(9) . . . . ?
O4 C29 O3 Zr1 -6.5(5) . . . . ?
Zr1 C0AA C1AA C3 55.5(4) . . . . ?
Zr1 C0AA C1AA C10 -122.4(6) . . . . ?
Zr1 C0AA C8 C4 -66.4(3) . . . . ?
Zr1 C0AA C8 C7 69.0(5) . . . . ?
Zr1 C1AA C3 C4 56.9(4) . . . . ?
Zr1 C1AA C3 C11 -126.4(6) . . . . ?
Zr1 C3 C4 C2AA -69.4(6) . . . . ?
Zr1 C3 C4 C8 67.5(3) . . . . ?
Zr1 C4 C2AA C6 70.1(4) . . . . ?
Zr1 C4 C2AA C12 -116.2(6) . . . . ?
Zr1 C4 C8 C0AA 72.4(4) . . . . ?
Zr1 C4 C8 C7 -74.7(3) . . . . ?
Zr1 C2AA C6 C7 55.2(4) . . . . ?
Zr1 C2AA C6 C13 -123.9(6) . . . . ?
Zr1 C6 C7 C8 57.4(3) . . . . ?
Zr1 C6 C7 C15 -127.1(6) . . . . ?
Zr1 C7 C8 C0AA -68.4(5) . . . . ?
Zr1 C7 C8 C4 67.4(3) . . . . ?

loop_
_exptl_oxdiff_crystal_face_indexfrac_h
_exptl_oxdiff_crystal_face_indexfrac_k
_exptl_oxdiff_crystal_face_indexfrac_l
_exptl_oxdiff_crystal_face_x
_exptl_oxdiff_crystal_face_y
_exptl_oxdiff_crystal_face_z
-6.0000 -1.0000 1.0003 0.1553 0.7988 0.6264
6.0000 1.0000 -1.0003 -0.1553 -0.7988 -0.6264
-0.0000 -14.0000 -0.0000 0.1910 0.6355 -0.7439
-1.0000 14.0000 0.0001 -0.1541 -0.5129 0.8581
4.0000 -10.0000 -2.0002 0.1482 -0.0713 -0.9770
-4.0000 10.0000 2.0002 -0.1482 0.0713 0.9770
0.0000 9.0000 9.0000 -0.8403 -0.2533 0.4280
-0.0000 -9.0000 -9.0000 0.8403 0.2533 -0.4280

loop_
_smtbx_masks_void_nr
_smtbx_masks_void_average_x
_smtbx_masks_void_average_y
_smtbx_masks_void_average_z
_smtbx_masks_void_volume
_smtbx_masks_void_count_electrons
_smtbx_masks_void_content
1 -0.698 0.000 0.500 252.0 68.9 ?
2 -0.102 0.500 0.000 252.0 68.9 ?
